data_4075024
loop_
_publ_author_name
'Leung, Wing-Por'
'Wong, Kam-Wing'
'Wang, Zhong-Xia'
'Mak, Thomas C. W.'

_publ_section_title
;
 Synthesis and Structures of Novel Low-Valent Group 14
 1,3-Dimetallacyclobutanes
;
_journal_issue 8
_journal_name_full Organometallics
_journal_page_first 2037
_journal_paper_doi 10.1021/om051096e
_journal_volume 25
_journal_year 2006
_chemical_formula_sum 'C21 H46 N3 P Pb Si3'
_chemical_formula_weight 663.04
_chemical_name_systematic
; 
 ? 
;
_space_group_IT_number 14
_symmetry_cell_setting monoclinic
_symmetry_space_group_name_Hall '-P 2ybc'
_symmetry_space_group_name_H-M 'P 1 21/c 1'
_atom_sites_solution_hydrogens geom
_atom_sites_solution_primary direct
_atom_sites_solution_secondary difmap
_audit_creation_method SHELXL-97
_cell_angle_alpha 90.00
_cell_angle_beta 111.1560(10)
_cell_angle_gamma 90.00
_cell_formula_units_Z 4
_cell_length_a 14.9927(6)
_cell_length_b 17.5143(7)
_cell_length_c 12.1551(5)
_cell_measurement_temperature 293(2)
_cell_volume 2976.6(2)
_computing_cell_refinement 'Bruker SMART CCD Diffractometer'
_computing_data_collection 'Bruker SMART CCD Diffractometer'
_computing_data_reduction 'Bruker SMART CCD Diffractometer'
_computing_molecular_graphics 'Siemens SHELXTL'
_computing_publication_material 'Siemens SHELXTL'
_computing_structure_refinement 'SHELXL-97 (Sheldrick, 1997)'
_computing_structure_solution 'SHELXS-97 (Sheldrick, 1990)'
_diffrn_ambient_temperature 293(2)
_diffrn_measured_fraction_theta_full 0.993
_diffrn_measured_fraction_theta_max 0.993
_diffrn_measurement_device_type 'Bruker SMART CCD Diffractometer'
_diffrn_measurement_method 'omega scan'
_diffrn_radiation_monochromator graphite
_diffrn_radiation_source 'fine-focus sealed tube'
_diffrn_radiation_type MoK\a
_diffrn_radiation_wavelength 0.71073
_diffrn_reflns_av_R_equivalents 0.0265
_diffrn_reflns_av_sigmaI/netI 0.0298
_diffrn_reflns_limit_h_max 17
_diffrn_reflns_limit_h_min -17
_diffrn_reflns_limit_k_max 13
_diffrn_reflns_limit_k_min -20
_diffrn_reflns_limit_l_max 14
_diffrn_reflns_limit_l_min -13
_diffrn_reflns_number 16050
_diffrn_reflns_theta_full 24.99
_diffrn_reflns_theta_max 24.99
_diffrn_reflns_theta_min 1.46
_exptl_absorpt_coefficient_mu 5.855
_exptl_absorpt_correction_T_max 1.0000
_exptl_absorpt_correction_T_min 0.6483
_exptl_absorpt_correction_type empirical
_exptl_crystal_colour Block
_exptl_crystal_density_diffrn 1.480
_exptl_crystal_density_method 'not measured'
_exptl_crystal_description Yellow
_exptl_crystal_F_000 1328
_exptl_crystal_size_max 0.64
_exptl_crystal_size_mid 0.50
_exptl_crystal_size_min 0.42
_refine_diff_density_max 1.413
_refine_diff_density_min -0.809
_refine_diff_density_rms 0.183
_refine_ls_extinction_coef 0.00000(15)
_refine_ls_extinction_expression Fc^*^=kFc[1+0.001xFc^2^\l^3^/sin(2\q)]^-1/4^
_refine_ls_extinction_method SHELXL
_refine_ls_goodness_of_fit_ref 0.903
_refine_ls_hydrogen_treatment mixed
_refine_ls_matrix_type full
_refine_ls_number_parameters 263
_refine_ls_number_reflns 5218
_refine_ls_number_restraints 0
_refine_ls_restrained_S_all 0.903
_refine_ls_R_factor_all 0.0507
_refine_ls_R_factor_gt 0.0418
_refine_ls_shift/su_max 1.309
_refine_ls_shift/su_mean 0.008
_refine_ls_structure_factor_coef Fsqd
_refine_ls_weighting_details 'calc w=1/[\s^2^(Fo^2^)+(0.1076P)^2^+7.5948P] where P=(Fo^2^+2Fc^2^)/3'
_refine_ls_weighting_scheme calc
_refine_ls_wR_factor_gt 0.1299
_refine_ls_wR_factor_ref 0.1363
_reflns_number_gt 4286
_reflns_number_total 5218
_reflns_threshold_expression >2sigma(I)
_cod_data_source_file om051096esi20051228_020328.cif
_cod_data_source_block p21c
_cod_depositor_comments
;
The following automatic conversions were performed:

'_symmetry_cell_setting' value 'Monoclinic' changed to 'monoclinic'
according to /home/saulius/struct/CIF-dictionaries/cif_core.dic
dictionary named 'cif_core.dic' version 2.4.1 from
2010-06-29.

'_exptl_absorpt_correction_type' value 'Empirical'
changed to 'empirical' according to
/home/saulius/struct/CIF-dictionaries/cif_core.dic dictionary named
'cif_core.dic' version 2.4.1 from 2010-06-29.

Automatic conversion script
Id: cif_fix_values 1715 2011-07-08 13:25:40Z adriana 
;
_cod_original_sg_symbol_H-M P2(1)/c
_cod_database_code 4075024

loop_
_symmetry_equiv_pos_as_xyz
'x, y, z'
'-x, y+1/2, -z+1/2'
'-x, -y, -z'
'x, -y-1/2, z-1/2'

loop_
_atom_site_label
_atom_site_type_symbol
_atom_site_fract_x
_atom_site_fract_y
_atom_site_fract_z
_atom_site_U_iso_or_equiv
_atom_site_adp_type
_atom_site_occupancy
_atom_site_symmetry_multiplicity
_atom_site_calc_flag
_atom_site_refinement_flags
Pb1 Pb 0.641298(19) 0.475985(16) 0.11223(2) 0.03908(15) Uani 1 1 d .
Si1 Si 0.67857(13) 0.51365(11) 0.41814(15) 0.0292(4) Uani 1 1 d .
Si2 Si 0.84082(12) 0.36138(10) 0.16519(16) 0.0299(4) Uani 1 1 d .
Si3 Si 0.76414(16) 0.45028(12) -0.06331(17) 0.0385(5) Uani 1 1 d .
P1 P 0.75007(10) 0.60909(8) 0.24910(12) 0.0191(3) Uani 1 1 d .
N1 N 0.5391(4) 0.6623(3) 0.0953(5) 0.0331(12) Uani 1 1 d .
N2 N 0.7118(4) 0.5368(3) 0.3002(4) 0.0219(10) Uani 1 1 d .
N3 N 0.7645(4) 0.4277(3) 0.0748(4) 0.0272(11) Uani 1 1 d .
C1 C 0.4594(5) 0.7046(5) 0.0387(7) 0.0447(18) Uani 1 1 d .
H1B H 0.4181 0.7136 0.0789 0.054 Uiso 1 1 calc R
C2 C 0.4354(5) 0.7341(4) -0.0689(7) 0.049(2) Uani 1 1 d .
H2A H 0.3793 0.7619 -0.1030 0.058 Uiso 1 1 calc R
C3 C 0.4968(6) 0.7216(5) -0.1274(7) 0.052(2) Uani 1 1 d .
H3A H 0.4829 0.7416 -0.2026 0.062 Uiso 1 1 calc R
C4 C 0.5805(5) 0.6792(4) -0.0746(5) 0.0307(14) Uani 1 1 d .
H4A H 0.6221 0.6700 -0.1142 0.037 Uiso 1 1 calc R
C5 C 0.5994(4) 0.6513(3) 0.0372(5) 0.0217(12) Uani 1 1 d .
C6 C 0.6870(4) 0.6063(3) 0.0941(4) 0.0185(11) Uani 1 1 d .
H6A H 0.7305 0.6096 0.0504 0.022 Uiso 1 1 calc R
C7 C 0.7360(5) 0.7003(4) 0.3138(5) 0.0309(14) Uani 1 1 d .
H7A H 0.6710 0.6999 0.3151 0.037 Uiso 1 1 calc R
C8 C 0.8030(6) 0.7100(5) 0.4433(6) 0.050(2) Uani 1 1 d .
H8A H 0.7917 0.7588 0.4719 0.075 Uiso 1 1 calc R
H8B H 0.8683 0.7071 0.4484 0.075 Uiso 1 1 calc R
H8C H 0.7907 0.6702 0.4903 0.075 Uiso 1 1 calc R
C9 C 0.7407(6) 0.7706(4) 0.2403(7) 0.0443(18) Uani 1 1 d .
H9A H 0.7327 0.8161 0.2798 0.066 Uiso 1 1 calc R
H9B H 0.6908 0.7676 0.1641 0.066 Uiso 1 1 calc R
H9C H 0.8017 0.7720 0.2312 0.066 Uiso 1 1 calc R
C10 C 0.8739(4) 0.5936(4) 0.2649(5) 0.0277(13) Uani 1 1 d .
H10A H 0.8710 0.5505 0.2123 0.033 Uiso 1 1 calc R
C11 C 0.9369(5) 0.5644(6) 0.3873(6) 0.050(2) Uani 1 1 d .
H11A H 1.0011 0.5572 0.3896 0.075 Uiso 1 1 calc R
H11B H 0.9122 0.5168 0.4028 0.075 Uiso 1 1 calc R
H11C H 0.9371 0.6011 0.4460 0.075 Uiso 1 1 calc R
C12 C 0.9226(5) 0.6567(5) 0.2211(8) 0.054(2) Uani 1 1 d .
H12A H 0.9873 0.6421 0.2339 0.081 Uiso 1 1 calc R
H12B H 0.9225 0.7031 0.2633 0.081 Uiso 1 1 calc R
H12C H 0.8885 0.6648 0.1383 0.081 Uiso 1 1 calc R
C13 C 0.6061(6) 0.4234(4) 0.3806(7) 0.0447(18) Uani 1 1 d .
H13A H 0.5520 0.4307 0.3090 0.067 Uiso 1 1 calc R
H13B H 0.5843 0.4108 0.4435 0.067 Uiso 1 1 calc R
H13C H 0.6450 0.3826 0.3700 0.067 Uiso 1 1 calc R
C14 C 0.7823(6) 0.4965(7) 0.5583(7) 0.058(2) Uani 1 1 d .
H14A H 0.8237 0.4586 0.5450 0.088 Uiso 1 1 calc R
H14B H 0.7594 0.4788 0.6180 0.088 Uiso 1 1 calc R
H14C H 0.8172 0.5432 0.5837 0.088 Uiso 1 1 calc R
C15 C 0.5994(7) 0.5871(5) 0.4479(8) 0.056(2) Uani 1 1 d .
H15A H 0.5459 0.5971 0.3768 0.084 Uiso 1 1 calc R
H15B H 0.6349 0.6333 0.4749 0.084 Uiso 1 1 calc R
H15C H 0.5767 0.5684 0.5074 0.084 Uiso 1 1 calc R
C16 C 0.9694(6) 0.3865(6) 0.2029(10) 0.068(3) Uani 1 1 d .
H16A H 0.9810 0.4368 0.2364 0.102 Uiso 1 1 calc R
H16B H 0.9847 0.3852 0.1327 0.102 Uiso 1 1 calc R
H16C H 1.0086 0.3503 0.2589 0.102 Uiso 1 1 calc R
C17 C 0.8201(7) 0.3537(5) 0.3072(7) 0.050(2) Uani 1 1 d .
H17A H 0.8263 0.4032 0.3430 0.075 Uiso 1 1 calc R
H17B H 0.8664 0.3197 0.3594 0.075 Uiso 1 1 calc R
H17C H 0.7569 0.3343 0.2923 0.075 Uiso 1 1 calc R
C18 C 0.8275(6) 0.2621(4) 0.1018(7) 0.0469(18) Uani 1 1 d .
H18A H 0.7624 0.2457 0.0807 0.070 Uiso 1 1 calc R
H18B H 0.8688 0.2279 0.1595 0.070 Uiso 1 1 calc R
H18C H 0.8446 0.2622 0.0330 0.070 Uiso 1 1 calc R
C19 C 0.7951(11) 0.3683(6) -0.1411(10) 0.095(4) Uani 1 1 d .
H19A H 0.7527 0.3265 -0.1453 0.143 Uiso 1 1 calc R
H19B H 0.8598 0.3528 -0.0985 0.143 Uiso 1 1 calc R
H19C H 0.7887 0.3837 -0.2194 0.143 Uiso 1 1 calc R
C20 C 0.8497(7) 0.5282(5) -0.0619(9) 0.059(3) Uani 1 1 d .
H20A H 0.9132 0.5136 -0.0121 0.089 Uiso 1 1 calc R
H20B H 0.8319 0.5742 -0.0322 0.089 Uiso 1 1 calc R
H20C H 0.8480 0.5367 -0.1406 0.089 Uiso 1 1 calc R
C21 C 0.6424(7) 0.4813(5) -0.1606(7) 0.055(2) Uani 1 1 d .
H21A H 0.5970 0.4421 -0.1631 0.082 Uiso 1 1 calc R
H21B H 0.6419 0.4903 -0.2388 0.082 Uiso 1 1 calc R
H21C H 0.6257 0.5275 -0.1302 0.082 Uiso 1 1 calc R

loop_
_atom_site_aniso_label
_atom_site_aniso_U_11
_atom_site_aniso_U_22
_atom_site_aniso_U_33
_atom_site_aniso_U_23
_atom_site_aniso_U_13
_atom_site_aniso_U_12
Pb1 0.0398(2) 0.0374(2) 0.0401(2) -0.00129(11) 0.01446(14) -0.00106(11)
Si1 0.0336(10) 0.0356(10) 0.0220(8) 0.0062(7) 0.0142(7) 0.0017(8)
Si2 0.0297(9) 0.0272(9) 0.0346(9) 0.0096(7) 0.0137(7) 0.0098(7)
Si3 0.0576(12) 0.0350(10) 0.0330(10) 0.0095(8) 0.0286(9) 0.0154(9)
P1 0.0193(7) 0.0187(7) 0.0163(7) 0.0011(5) 0.0026(5) -0.0028(6)
N1 0.033(3) 0.033(3) 0.030(3) -0.004(2) 0.008(2) 0.005(2)
N2 0.028(3) 0.020(2) 0.017(2) 0.0048(18) 0.008(2) -0.005(2)
N3 0.036(3) 0.025(3) 0.025(2) 0.010(2) 0.017(2) 0.012(2)
C1 0.031(4) 0.046(4) 0.055(5) -0.012(4) 0.012(3) 0.002(3)
C2 0.030(4) 0.035(4) 0.062(5) 0.005(4) -0.005(3) 0.009(3)
C3 0.057(5) 0.041(4) 0.036(4) 0.018(3) -0.009(4) -0.005(4)
C4 0.036(3) 0.027(3) 0.026(3) 0.011(3) 0.008(3) -0.004(3)
C5 0.024(3) 0.014(3) 0.019(3) -0.001(2) -0.001(2) -0.008(2)
C6 0.018(3) 0.022(3) 0.013(2) 0.001(2) 0.002(2) 0.001(2)
C7 0.038(3) 0.024(3) 0.026(3) -0.008(3) 0.007(3) -0.006(3)
C8 0.065(5) 0.052(5) 0.025(3) -0.010(3) 0.005(3) -0.004(4)
C9 0.061(5) 0.025(4) 0.047(4) -0.002(3) 0.019(4) -0.007(3)
C10 0.019(3) 0.035(4) 0.027(3) 0.003(3) 0.005(2) -0.003(3)
C11 0.029(3) 0.073(6) 0.034(4) 0.021(4) -0.005(3) 0.007(4)
C12 0.031(4) 0.061(5) 0.066(5) 0.022(4) 0.012(4) -0.010(4)
C13 0.052(4) 0.039(4) 0.055(4) 0.012(4) 0.033(4) -0.006(4)
C14 0.058(5) 0.093(7) 0.022(4) 0.019(4) 0.012(3) -0.001(5)
C15 0.070(5) 0.049(5) 0.071(6) -0.012(4) 0.052(5) -0.001(4)
C16 0.037(4) 0.067(6) 0.103(8) 0.021(6) 0.027(5) 0.010(4)
C17 0.071(5) 0.042(4) 0.040(4) 0.015(3) 0.023(4) 0.018(4)
C18 0.056(5) 0.031(4) 0.057(5) 0.007(3) 0.024(4) 0.019(3)
C19 0.177(13) 0.070(7) 0.069(7) 0.018(6) 0.080(8) 0.052(8)
C20 0.062(6) 0.063(6) 0.071(6) 0.029(4) 0.045(5) 0.012(4)
C21 0.064(6) 0.059(6) 0.032(4) 0.006(3) 0.007(4) 0.009(4)

loop_
_atom_type_symbol
_atom_type_description
_atom_type_scat_dispersion_real
_atom_type_scat_dispersion_imag
_atom_type_scat_source
C C 0.0033 0.0016 'International Tables Vol C Tables 4.2.6.8 and 6.1.1.4'
H H 0.0000 0.0000 'International Tables Vol C Tables 4.2.6.8 and 6.1.1.4'
N N 0.0061 0.0033 'International Tables Vol C Tables 4.2.6.8 and 6.1.1.4'
Si Si 0.0817 0.0704 'International Tables Vol C Tables 4.2.6.8 and 6.1.1.4'
P P 0.1023 0.0942 'International Tables Vol C Tables 4.2.6.8 and 6.1.1.4'
Pb Pb -3.3944 10.1111 'International Tables Vol C Tables 4.2.6.8 and 6.1.1.4'

loop_
_geom_angle_atom_site_label_1
_geom_angle_atom_site_label_2
_geom_angle_atom_site_label_3
_geom_angle
N3 Pb1 N2 104.57(18)
N3 Pb1 C6 93.27(19)
N2 Pb1 C6 67.96(16)
N3 Pb1 P1 94.83(15)
N2 Pb1 P1 32.43(11)
C6 Pb1 P1 36.57(12)
N2 Si1 C15 113.1(3)
N2 Si1 C13 108.1(3)
C15 Si1 C13 105.9(4)
N2 Si1 C14 113.5(3)
C15 Si1 C14 108.1(5)
C13 Si1 C14 107.7(4)
N3 Si2 C17 110.2(3)
N3 Si2 C18 114.5(3)
C17 Si2 C18 106.5(4)
N3 Si2 C16 112.8(4)
C17 Si2 C16 107.0(5)
C18 Si2 C16 105.4(4)
N3 Si3 C19 113.7(4)
N3 Si3 C21 110.1(3)
C19 Si3 C21 105.6(5)
N3 Si3 C20 113.5(4)
C19 Si3 C20 105.7(6)
C21 Si3 C20 107.8(4)
N2 P1 C6 105.1(3)
N2 P1 C10 109.6(3)
C6 P1 C10 103.9(3)
N2 P1 C7 114.2(3)
C6 P1 C7 112.3(3)
C10 P1 C7 111.0(3)
N2 P1 Pb1 53.08(17)
C6 P1 Pb1 54.08(18)
C10 P1 Pb1 105.9(2)
C7 P1 Pb1 143.0(2)
C5 N1 C1 116.5(6)
P1 N2 Si1 139.2(3)
P1 N2 Pb1 94.5(2)
Si1 N2 Pb1 121.9(2)
Si2 N3 Si3 123.1(3)
Si2 N3 Pb1 122.4(2)
Si3 N3 Pb1 113.6(2)
C2 C1 N1 125.8(7)
C1 C2 C3 117.1(7)
C2 C3 C4 120.4(7)
C5 C4 C3 118.2(7)
N1 C5 C4 122.0(6)
N1 C5 C6 118.9(5)
C4 C5 C6 119.1(6)
C5 C6 P1 121.8(4)
C5 C6 Pb1 108.3(3)
P1 C6 Pb1 89.4(2)
C8 C7 C9 110.8(6)
C8 C7 P1 113.7(5)
C9 C7 P1 114.4(5)
C11 C10 C12 112.1(6)
C11 C10 P1 113.7(5)
C12 C10 P1 117.1(5)

loop_
_geom_bond_atom_site_label_1
_geom_bond_atom_site_label_2
_geom_bond_distance
Pb1 N3 2.224(5)
Pb1 N2 2.393(5)
Pb1 C6 2.416(6)
Pb1 P1 2.9839(14)
Si1 N2 1.727(5)
Si1 C15 1.872(8)
Si1 C13 1.879(8)
Si1 C14 1.871(8)
Si2 N3 1.719(5)
Si2 C17 1.866(8)
Si2 C18 1.882(8)
Si2 C16 1.866(8)
Si3 N3 1.722(5)
Si3 C19 1.867(10)
Si3 C21 1.862(9)
Si3 C20 1.868(9)
P1 N2 1.605(5)
P1 C6 1.778(5)
P1 C10 1.816(6)
P1 C7 1.826(6)
N1 C5 1.347(8)
N1 C1 1.362(9)
C1 C2 1.330(12)
C2 C3 1.368(12)
C3 C4 1.399(10)
C4 C5 1.374(8)
C5 C6 1.472(8)
C7 C8 1.541(9)
C7 C9 1.538(9)
C10 C11 1.533(9)
C10 C12 1.524(9)
